data_4307404
loop_
_publ_author_name
'Diptikanta Swain'
'Tayur N. Guru Row'

_publ_contact_author_address
;
Solid State and Structural Chemistry Unit
Indian Institute of Science
Bangalore 560 012. Karnataka.
INDIA.
;
_publ_contact_author_email ssctng@sscu.iisc.ernet.in
_publ_contact_author_fax '(91)803601310 '
_publ_contact_author_name
;
 'Prof. T. N. Guru Row'
;
_publ_contact_author_phone (91)802932796
_publ_section_title
;
Analysis of Phase Transition Pathways in X3H(SO4)2 (X = Rb, NH4, K, Na):
Variable Temperature Single-Crystal X-ray Diffraction Studies#
;
_journal_name_full 'Inorganic Chemistry'
_journal_page_first 4411
_journal_page_last 4421
_journal_paper_doi 10.1021/ic061901x
_journal_volume 46
_journal_year 2007
_chemical_compound_source 'see text'
_chemical_formula_moiety 'H O4 S, O4 S, 3(Na)'
_chemical_formula_sum 'H Na3 O8 S2'
_chemical_formula_weight 262.12
_chemical_name_systematic ' ?'
_space_group_IT_number 14
_symmetry_cell_setting monoclinic
_symmetry_Int_Tables_number 14
_symmetry_space_group_name_Hall '-P 2ybc'
_symmetry_space_group_name_H-M 'P 1 21/c 1'
_atom_sites_solution_hydrogens geom
_atom_sites_solution_primary direct
_atom_sites_solution_secondary difmap
_cell_angle_alpha 90.00
_cell_angle_beta 108.763(3)
_cell_angle_gamma 90.00
_cell_formula_units_Z 4
_cell_length_a 8.6670(17)
_cell_length_b 9.6680(19)
_cell_length_c 9.2333(19)
_cell_measurement_reflns_used 850
_cell_measurement_temperature 500(2)
_cell_measurement_theta_max 27.9865
_cell_measurement_theta_min 0.9856
_cell_volume 732.6(3)
_computing_cell_refinement 'Bruker SMART'
_computing_data_collection 'Bruker SMART'
_computing_data_reduction 'Bruker SAINT'
_computing_molecular_graphics 'Ortep-3 for Windows (Farrugia, 1997) and CAMERON (Farrugia, 1999)'
_computing_publication_material 'WinGx (Farrugia, 1999) and PLATON (Spek, 1990)'
_computing_structure_refinement 'SHELXL-97 (Sheldrick, 1997)'
_computing_structure_solution 'SHELXL-97 (Sheldrick, 1997)'
_diffrn_ambient_temperature 500(2)
_diffrn_measured_fraction_theta_full 0.993
_diffrn_measured_fraction_theta_max 0.933
_diffrn_measurement_device_type 'Bruker SMART CCD area detector'
_diffrn_measurement_method '\f and \w scans'
_diffrn_radiation_monochromator graphite
_diffrn_radiation_probe x-ray
_diffrn_radiation_source 'fine-focus sealed tube'
_diffrn_radiation_type MoK\a
_diffrn_radiation_wavelength 0.71073
_diffrn_reflns_av_R_equivalents 0.0180
_diffrn_reflns_av_sigmaI/netI 0.0133
_diffrn_reflns_limit_h_max 11
_diffrn_reflns_limit_h_min -10
_diffrn_reflns_limit_k_max 12
_diffrn_reflns_limit_k_min -12
_diffrn_reflns_limit_l_max 11
_diffrn_reflns_limit_l_min -11
_diffrn_reflns_number 6965
_diffrn_reflns_reduction_process ' ?'
_diffrn_reflns_theta_full 25.00
_diffrn_reflns_theta_max 27.30
_diffrn_reflns_theta_min 2.48
_exptl_absorpt_coefficient_mu 0.913
_exptl_absorpt_correction_T_max 0.8384
_exptl_absorpt_correction_T_min 0.7712
_exptl_absorpt_correction_type empirical
_exptl_absorpt_process_details 'SADABS, Bruker, 1996'
_exptl_crystal_colour colourless
_exptl_crystal_density_diffrn 2.376
_exptl_crystal_density_method 'not measured'
_exptl_crystal_description block
_exptl_crystal_F_000 520
_exptl_crystal_size_max 0.30
_exptl_crystal_size_mid 0.25
_exptl_crystal_size_min 0.20
_refine_diff_density_max 0.351
_refine_diff_density_min -0.356
_refine_diff_density_rms 0.062
_refine_ls_extinction_coef 0.057(3)
_refine_ls_extinction_expression Fc^*^=kFc[1+0.001xFc^2^\l^3^/sin(2\q)]^-1/4^
_refine_ls_extinction_method SHELXL
_refine_ls_goodness_of_fit_ref 1.077
_refine_ls_hydrogen_treatment mixed
_refine_ls_matrix_type full
_refine_ls_number_parameters 126
_refine_ls_number_reflns 1541
_refine_ls_number_restraints 0
_refine_ls_restrained_S_all 1.077
_refine_ls_R_factor_all 0.0286
_refine_ls_R_factor_gt 0.0271
_refine_ls_shift/su_max 0.001
_refine_ls_shift/su_mean 0.000
_refine_ls_structure_factor_coef Fsqd
_refine_ls_weighting_details 'calc w=1/[\s^2^(Fo^2^)+(0.0492P)^2^+0.3290P] where P=(Fo^2^+2Fc^2^)/3'
_refine_ls_weighting_scheme calc
_refine_ls_wR_factor_gt 0.0835
_refine_ls_wR_factor_ref 0.0846
_reflns_number_gt 1439
_reflns_number_total 1541
_reflns_threshold_expression >2sigma(I)
_cod_data_source_file ic061901x-file007.cif
_cod_data_source_block na3hs50m
_cod_depositor_comments
;
The following automatic conversions were performed:
'_symmetry_cell_setting' value 'Monoclinic' changed to 'monoclinic'
according to '/home/saulius/struct/CIF-dictionaries/cif_core.dic'
dictionary named 'cif_core.dic' version 2.4.1 from 2010-06-29.

Automatic conversion script
Id: cif_fix_enum 1527 2010-12-29 10:47:43Z saulius 
;
_cod_original_sg_symbol_H-M 'P 21/c'
_cod_database_code 4307404

loop_
_symmetry_equiv_pos_as_xyz
'x, y, z'
'-x, y+1/2, -z+1/2'
'-x, -y, -z'
'x, -y-1/2, z-1/2'

loop_
_atom_site_label
_atom_site_type_symbol
_atom_site_fract_x
_atom_site_fract_y
_atom_site_fract_z
_atom_site_U_iso_or_equiv
_atom_site_adp_type
_atom_site_occupancy
_atom_site_symmetry_multiplicity
_atom_site_calc_flag
_atom_site_refinement_flags
_atom_site_disorder_assembly
_atom_site_disorder_group
S1 S 0.86040(5) 0.69123(4) 0.14165(5) 0.02726(17) Uani 1 1 d . . .
S2 S 0.63437(5) 0.18291(4) 0.90504(5) 0.02683(17) Uani 1 1 d . . .
Na1 Na 0.5000 0.5000 0.0000 0.0669(5) Uani 1 2 d S . .
Na2 Na 0.38782(9) 0.34536(10) 0.62787(8) 0.0458(3) Uani 1 1 d . . .
Na3 Na 0.74973(10) 0.50784(8) 0.77870(9) 0.0423(2) Uani 1 1 d . . .
Na4 Na 1.0000 0.0000 0.0000 0.0469(3) Uani 1 2 d S . .
O1 O 1.03021(17) 0.65136(15) 0.1452(2) 0.0503(4) Uani 1 1 d . . .
O2 O 0.8391(2) 0.64514(18) 0.28284(17) 0.0521(4) Uani 1 1 d . . .
O3 O 0.74502(18) 0.62436(16) 0.01006(17) 0.0486(4) Uani 1 1 d . . .
O4 O 0.84539(18) 0.84141(14) 0.12361(15) 0.0386(3) Uani 1 1 d . . .
O5 O 0.59580(17) 0.32885(14) 0.87591(15) 0.0394(4) Uani 1 1 d . . .
O6 O 0.6184(2) 0.13781(18) 1.04938(17) 0.0554(4) Uani 1 1 d . . .
O7 O 0.80731(17) 0.16160(15) 0.9125(2) 0.0542(4) Uani 1 1 d . . .
O8 O 0.53160(19) 0.09895(16) 0.78052(17) 0.0511(4) Uani 1 1 d . . .
H1 H 1.115(4) 0.746(3) 0.119(3) 0.099(12) Uiso 1 1 d . . .

loop_
_atom_site_aniso_label
_atom_site_aniso_U_11
_atom_site_aniso_U_22
_atom_site_aniso_U_33
_atom_site_aniso_U_23
_atom_site_aniso_U_13
_atom_site_aniso_U_12
S1 0.0239(3) 0.0282(3) 0.0303(3) 0.00117(14) 0.00954(18) -0.00011(14)
S2 0.0223(2) 0.0239(3) 0.0343(3) 0.00353(14) 0.00919(17) 0.00011(13)
Na1 0.0740(9) 0.0507(7) 0.1017(11) -0.0356(7) 0.0642(9) -0.0230(7)
Na2 0.0352(5) 0.0575(6) 0.0424(5) -0.0047(3) 0.0093(4) -0.0042(3)
Na3 0.0443(5) 0.0386(4) 0.0483(5) 0.0065(3) 0.0211(4) 0.0061(3)
Na4 0.0347(6) 0.0362(6) 0.0645(8) 0.0103(5) 0.0086(5) 0.0052(4)
O1 0.0316(7) 0.0371(7) 0.0890(12) 0.0133(8) 0.0287(8) 0.0074(6)
O2 0.0540(9) 0.0658(10) 0.0414(8) 0.0144(7) 0.0222(7) 0.0006(8)
O3 0.0461(8) 0.0511(9) 0.0438(8) -0.0106(6) 0.0075(6) -0.0133(7)
O4 0.0410(7) 0.0294(7) 0.0478(8) -0.0006(5) 0.0175(6) 0.0047(6)
O5 0.0437(8) 0.0273(7) 0.0492(8) 0.0025(5) 0.0178(7) 0.0082(5)
O6 0.0552(9) 0.0682(10) 0.0453(9) 0.0203(8) 0.0195(7) -0.0022(8)
O7 0.0293(7) 0.0386(8) 0.1003(13) 0.0180(8) 0.0285(8) 0.0083(6)
O8 0.0512(9) 0.0466(8) 0.0528(9) -0.0125(7) 0.0129(7) -0.0155(7)

loop_
_atom_type_symbol
_atom_type_description
_atom_type_scat_dispersion_real
_atom_type_scat_dispersion_imag
_atom_type_scat_source
S S 0.1246 0.1234 'International Tables Vol C Tables 4.2.6.8 and 6.1.1.4'
O O 0.0106 0.0060 'International Tables Vol C Tables 4.2.6.8 and 6.1.1.4'
Na Na 0.0362 0.0249 'International Tables Vol C Tables 4.2.6.8 and 6.1.1.4'
H H 0.0000 0.0000 'International Tables Vol C Tables 4.2.6.8 and 6.1.1.4'

loop_
_geom_angle_atom_site_label_1
_geom_angle_atom_site_label_2
_geom_angle_atom_site_label_3
_geom_angle
_geom_angle_site_symmetry_1
_geom_angle_site_symmetry_3
_geom_angle_publ_flag
O2 S1 O3 111.34(10) . . ?
O2 S1 O4 112.12(9) . . ?
O3 S1 O4 109.53(9) . . ?
O2 S1 O1 107.95(10) . . ?
O3 S1 O1 107.92(10) . . ?
O4 S1 O1 107.81(8) . . ?
O2 S1 Na2 128.02(7) . 2_655 ?
O3 S1 Na2 55.19(7) . 2_655 ?
O4 S1 Na2 54.38(6) . 2_655 ?
O1 S1 Na2 124.03(7) . 2_655 ?
O6 S2 O8 110.08(10) . . ?
O6 S2 O5 112.15(9) . . ?
O8 S2 O5 110.44(9) . . ?
O6 S2 O7 107.92(10) . . ?
O8 S2 O7 108.06(10) . . ?
O5 S2 O7 108.06(8) . . ?
O6 S2 Na2 130.64(7) . . ?
O8 S2 Na2 63.66(7) . . ?
O5 S2 Na2 46.82(6) . . ?
O7 S2 Na2 120.75(7) . . ?
O6 S2 Na2 76.46(8) . 2_646 ?
O8 S2 Na2 50.82(7) . 2_646 ?
O5 S2 Na2 160.96(6) . 2_646 ?
O7 S2 Na2 83.97(6) . 2_646 ?
Na2 S2 Na2 114.45(2) . 2_646 ?
O5 Na1 O5 180.00(7) 1_554 3_666 ?
O5 Na1 O3 85.64(5) 1_554 . ?
O5 Na1 O3 94.36(5) 3_666 . ?
O5 Na1 O3 94.36(5) 1_554 3_665 ?
O5 Na1 O3 85.64(5) 3_666 3_665 ?
O3 Na1 O3 180.00(7) . 3_665 ?
O5 Na1 O8 106.31(5) 1_554 4_565 ?
O5 Na1 O8 73.69(5) 3_666 4_565 ?
O3 Na1 O8 108.89(5) . 4_565 ?
O3 Na1 O8 71.11(5) 3_665 4_565 ?
O5 Na1 O8 73.69(5) 1_554 2_655 ?
O5 Na1 O8 106.31(5) 3_666 2_655 ?
O3 Na1 O8 71.11(5) . 2_655 ?
O3 Na1 O8 108.89(5) 3_665 2_655 ?
O8 Na1 O8 180.00(3) 4_565 2_655 ?
O5 Na1 Na3 47.43(4) 1_554 1_554 ?
O5 Na1 Na3 132.57(4) 3_666 1_554 ?
O3 Na1 Na3 45.17(4) . 1_554 ?
O3 Na1 Na3 134.83(4) 3_665 1_554 ?
O8 Na1 Na3 133.98(4) 4_565 1_554 ?
O8 Na1 Na3 46.02(4) 2_655 1_554 ?
O5 Na1 Na3 132.57(4) 1_554 3_666 ?
O5 Na1 Na3 47.43(4) 3_666 3_666 ?
O3 Na1 Na3 134.83(4) . 3_666 ?
O3 Na1 Na3 45.17(4) 3_665 3_666 ?
O8 Na1 Na3 46.02(4) 4_565 3_666 ?
O8 Na1 Na3 133.98(4) 2_655 3_666 ?
Na3 Na1 Na3 180.00(3) 1_554 3_666 ?
O5 Na1 Na2 41.97(4) 1_554 1_554 ?
O5 Na1 Na2 138.03(4) 3_666 1_554 ?
O3 Na1 Na2 102.04(4) . 1_554 ?
O3 Na1 Na2 77.96(4) 3_665 1_554 ?
O8 Na1 Na2 133.38(4) 4_565 1_554 ?
O8 Na1 Na2 46.62(4) 2_655 1_554 ?
Na3 Na1 Na2 57.68(2) 1_554 1_554 ?
Na3 Na1 Na2 122.32(2) 3_666 1_554 ?
O5 Na1 Na2 138.03(4) 1_554 3_666 ?
O5 Na1 Na2 41.97(4) 3_666 3_666 ?
O3 Na1 Na2 77.96(4) . 3_666 ?
O3 Na1 Na2 102.04(4) 3_665 3_666 ?
O8 Na1 Na2 46.62(4) 4_565 3_666 ?
O8 Na1 Na2 133.38(4) 2_655 3_666 ?
Na3 Na1 Na2 122.32(2) 1_554 3_666 ?
Na3 Na1 Na2 57.68(2) 3_666 3_666 ?
Na2 Na1 Na2 180.00(2) 1_554 3_666 ?
O5 Na1 Na2 107.96(4) 1_554 2_655 ?
O5 Na1 Na2 72.04(4) 3_666 2_655 ?
O3 Na1 Na2 42.23(4) . 2_655 ?
O3 Na1 Na2 137.77(4) 3_665 2_655 ?
O8 Na1 Na2 131.24(4) 4_565 2_655 ?
O8 Na1 Na2 48.76(4) 2_655 2_655 ?
Na3 Na1 Na2 61.135(18) 1_554 2_655 ?
Na3 Na1 Na2 118.865(18) 3_666 2_655 ?
Na2 Na1 Na2 94.989(16) 1_554 2_655 ?
Na2 Na1 Na2 85.011(16) 3_666 2_655 ?
O5 Na1 Na2 72.04(4) 1_554 4_565 ?
O5 Na1 Na2 107.96(4) 3_666 4_565 ?
O3 Na1 Na2 137.77(4) . 4_565 ?
O3 Na1 Na2 42.23(4) 3_665 4_565 ?
O8 Na1 Na2 48.76(4) 4_565 4_565 ?
O8 Na1 Na2 131.24(4) 2_655 4_565 ?
Na3 Na1 Na2 118.865(18) 1_554 4_565 ?
Na3 Na1 Na2 61.135(18) 3_666 4_565 ?
Na2 Na1 Na2 85.011(16) 1_554 4_565 ?
Na2 Na1 Na2 94.989(16) 3_666 4_565 ?
Na2 Na1 Na2 180.0 2_655 4_565 ?
O6 Na2 O2 173.42(8) 4_565 3_666 ?
O6 Na2 O5 81.23(6) 4_565 . ?
O2 Na2 O5 97.02(6) 3_666 . ?
O6 Na2 O4 103.03(6) 4_565 2_645 ?
O2 Na2 O4 79.22(6) 3_666 2_645 ?
O5 Na2 O4 173.93(6) . 2_645 ?
O6 Na2 O3 101.30(6) 4_565 2_645 ?
O2 Na2 O3 85.10(6) 3_666 2_645 ?
O5 Na2 O3 119.59(6) . 2_645 ?
O4 Na2 O3 55.63(5) 2_645 2_645 ?
O6 Na2 O8 82.48(6) 4_565 2_656 ?
O2 Na2 O8 90.93(6) 3_666 2_656 ?
O5 Na2 O8 73.48(5) . 2_656 ?
O4 Na2 O8 111.15(6) 2_645 2_656 ?
O3 Na2 O8 166.69(6) 2_645 2_656 ?
O6 Na2 O8 85.99(6) 4_565 . ?
O2 Na2 O8 98.09(6) 3_666 . ?
O5 Na2 O8 53.25(5) . . ?
O4 Na2 O8 122.23(5) 2_645 . ?
O3 Na2 O8 66.61(5) 2_645 . ?
O8 Na2 O8 126.62(3) 2_656 . ?
O6 Na2 S1 103.07(5) 4_565 2_645 ?
O2 Na2 S1 81.86(5) 3_666 2_645 ?
O5 Na2 S1 147.28(5) . 2_645 ?
O4 Na2 S1 27.89(3) 2_645 2_645 ?
O3 Na2 S1 27.75(3) 2_645 2_645 ?
O8 Na2 S1 139.05(5) 2_656 2_645 ?
O8 Na2 S1 94.33(4) . 2_645 ?
O6 Na2 S2 82.16(5) 4_565 . ?
O2 Na2 S2 99.08(5) 3_666 . ?
O5 Na2 S2 25.98(3) . . ?
O4 Na2 S2 149.43(5) 2_645 . ?
O3 Na2 S2 93.81(4) 2_645 . ?
O8 Na2 S2 99.37(4) 2_656 . ?
O8 Na2 S2 27.28(3) . . ?
S1 Na2 S2 121.56(4) 2_645 . ?
O6 Na2 S2 86.13(5) 4_565 2_656 ?
O2 Na2 S2 87.88(5) 3_666 2_656 ?
O5 Na2 S2 99.03(4) . 2_656 ?
O4 Na2 S2 85.67(4) 2_645 2_656 ?
O3 Na2 S2 141.30(4) 2_645 2_656 ?
O8 Na2 S2 25.55(3) 2_656 2_656 ?
O8 Na2 S2 152.07(4) . 2_656 ?
S1 Na2 S2 113.55(3) 2_645 2_656 ?
S2 Na2 S2 124.89(3) . 2_656 ?
O6 Na2 Na3 47.46(4) 4_565 . ?
O2 Na2 Na3 127.10(5) 3_666 . ?
O5 Na2 Na3 48.04(4) . . ?
O4 Na2 Na3 137.99(5) 2_645 . ?
O3 Na2 Na3 143.20(5) 2_645 . ?
O8 Na2 Na3 46.78(4) 2_656 . ?
O8 Na2 Na3 89.11(4) . . ?
S1 Na2 Na3 150.08(3) 2_645 . ?
S2 Na2 Na3 66.60(2) . . ?
S2 Na2 Na3 66.09(2) 2_656 . ?
O6 Na2 Na4 133.27(6) 4_565 2_655 ?
O2 Na2 Na4 44.68(4) 3_666 2_655 ?
O5 Na2 Na4 133.29(4) . 2_655 ?
O4 Na2 Na4 46.09(3) 2_645 2_655 ?
O3 Na2 Na4 87.68(4) 2_645 2_655 ?
O8 Na2 Na4 80.62(4) 2_656 2_655 ?
O8 Na2 Na4 137.87(4) . 2_655 ?
S1 Na2 Na4 65.993(18) 2_645 2_655 ?
S2 Na2 Na4 143.53(3) . 2_655 ?
S2 Na2 Na4 61.604(19) 2_656 2_655 ?
Na3 Na2 Na4 126.90(3) . 2_655 ?
O4 Na3 O1 100.00(6) 4_576 3_766 ?
O4 Na3 O3 110.75(6) 4_576 1_556 ?
O1 Na3 O3 106.24(7) 3_766 1_556 ?
O4 Na3 O8 99.11(6) 4_576 2_656 ?
O1 Na3 O8 159.02(6) 3_766 2_656 ?
O3 Na3 O8 74.68(6) 1_556 2_656 ?
O4 Na3 O6 89.26(6) 4_576 4_565 ?
O1 Na3 O6 89.38(6) 3_766 4_565 ?
O3 Na3 O6 151.36(6) 1_556 4_565 ?
O8 Na3 O6 82.26(6) 2_656 4_565 ?
O4 Na3 O5 164.77(6) 4_576 . ?
O1 Na3 O5 85.20(5) 3_766 . ?
O3 Na3 O5 81.06(5) 1_556 . ?
O8 Na3 O5 74.16(5) 2_656 . ?
O6 Na3 O5 76.41(6) 4_565 . ?
O4 Na3 Na2 119.66(5) 4_576 . ?
O1 Na3 Na2 111.78(5) 3_766 . ?
O3 Na3 Na2 107.59(5) 1_556 . ?
O8 Na3 Na2 50.12(5) 2_656 . ?
O6 Na3 Na2 43.77(4) 4_565 . ?
O5 Na3 Na2 45.61(4) . . ?
O4 Na3 Na1 141.73(4) 4_576 1_556 ?
O1 Na3 Na1 114.26(5) 3_766 1_556 ?
O3 Na3 Na1 44.91(4) 1_556 1_556 ?
O8 Na3 Na1 51.27(4) 2_656 1_556 ?
O6 Na3 Na1 106.91(5) 4_565 1_556 ?
O5 Na3 Na1 42.53(3) . 1_556 ?
Na2 Na3 Na1 63.55(2) . 1_556 ?
O4 Na3 Na2 78.39(4) 4_576 2_656 ?
O1 Na3 Na2 142.87(5) 3_766 2_656 ?
O3 Na3 Na2 44.10(4) 1_556 2_656 ?
O8 Na3 Na2 50.66(4) 2_656 2_656 ?
O6 Na3 Na2 127.43(5) 4_565 2_656 ?
O5 Na3 Na2 106.12(4) . 2_656 ?
Na2 Na3 Na2 100.45(3) . 2_656 ?
Na1 Na3 Na2 64.137(19) 1_556 2_656 ?
O4 Na3 Na2 40.45(4) 4_576 3_666 ?
O1 Na3 Na2 119.86(5) 3_766 3_666 ?
O3 Na3 Na2 127.09(5) 1_556 3_666 ?
O8 Na3 Na2 71.24(4) 2_656 3_666 ?
O6 Na3 Na2 57.53(5) 4_565 3_666 ?
O5 Na3 Na2 124.78(4) . 3_666 ?
Na2 Na3 Na2 79.24(3) . 3_666 ?
Na1 Na3 Na2 122.45(3) 1_556 3_666 ?
Na2 Na3 Na2 83.03(2) 2_656 3_666 ?
O4 Na3 Na4 39.62(4) 4_576 2_755 ?
O1 Na3 Na4 67.35(4) 3_766 2_755 ?
O3 Na3 Na4 140.13(5) 1_556 2_755 ?
O8 Na3 Na4 125.62(4) 2_656 2_755 ?
O6 Na3 Na4 67.91(4) 4_565 2_755 ?
O5 Na3 Na4 134.33(4) . 2_755 ?
Na2 Na3 Na4 111.20(3) . 2_755 ?
Na1 Na3 Na4 174.75(3) 1_556 2_755 ?
Na2 Na3 Na4 117.93(2) 2_656 2_755 ?
Na2 Na3 Na4 54.437(19) 3_666 2_755 ?
O7 Na4 O7 180.00(5) 3_756 1_554 ?
O7 Na4 O2 86.72(6) 3_756 2_745 ?
O7 Na4 O2 93.28(6) 1_554 2_745 ?
O7 Na4 O2 93.28(6) 3_756 4_565 ?
O7 Na4 O2 86.72(6) 1_554 4_565 ?
O2 Na4 O2 180.00(6) 2_745 4_565 ?
O7 Na4 O4 98.25(5) 3_756 3_765 ?
O7 Na4 O4 81.75(5) 1_554 3_765 ?
O2 Na4 O4 77.32(5) 2_745 3_765 ?
O2 Na4 O4 102.68(5) 4_565 3_765 ?
O7 Na4 O4 81.75(5) 3_756 1_545 ?
O7 Na4 O4 98.25(5) 1_554 1_545 ?
O2 Na4 O4 102.68(5) 2_745 1_545 ?
O2 Na4 O4 77.32(5) 4_565 1_545 ?
O4 Na4 O4 180.00(7) 3_765 1_545 ?
O7 Na4 Na2 69.77(4) 3_756 4_665 ?
O7 Na4 Na2 110.23(4) 1_554 4_665 ?
O2 Na4 Na2 42.20(4) 2_745 4_665 ?
O2 Na4 Na2 137.80(4) 4_565 4_665 ?
O4 Na4 Na2 46.21(4) 3_765 4_665 ?
O4 Na4 Na2 133.79(4) 1_545 4_665 ?
O7 Na4 Na2 110.23(4) 3_756 2_645 ?
O7 Na4 Na2 69.77(4) 1_554 2_645 ?
O2 Na4 Na2 137.80(4) 2_745 2_645 ?
O2 Na4 Na2 42.20(4) 4_565 2_645 ?
O4 Na4 Na2 133.79(4) 3_765 2_645 ?
O4 Na4 Na2 46.21(4) 1_545 2_645 ?
Na2 Na4 Na2 180.0 4_665 2_645 ?
O7 Na4 Na3 74.98(5) 3_756 2_745 ?
O7 Na4 Na3 105.02(5) 1_554 2_745 ?
O2 Na4 Na3 103.74(4) 2_745 2_745 ?
O2 Na4 Na3 76.26(4) 4_565 2_745 ?
O4 Na4 Na3 36.61(3) 3_765 2_745 ?
O4 Na4 Na3 143.39(3) 1_545 2_745 ?
Na2 Na4 Na3 62.26(2) 4_665 2_745 ?
Na2 Na4 Na3 117.74(2) 2_645 2_745 ?
O7 Na4 Na3 105.02(5) 3_756 4_565 ?
O7 Na4 Na3 74.98(5) 1_554 4_565 ?
O2 Na4 Na3 76.26(4) 2_745 4_565 ?
O2 Na4 Na3 103.74(4) 4_565 4_565 ?
O4 Na4 Na3 143.39(3) 3_765 4_565 ?
O4 Na4 Na3 36.61(3) 1_545 4_565 ?
Na2 Na4 Na3 117.74(2) 4_665 4_565 ?
Na2 Na4 Na3 62.26(2) 2_645 4_565 ?
Na3 Na4 Na3 180.00(2) 2_745 4_565 ?
S1 O1 Na3 148.80(9) . 3_766 ?
S1 O2 Na2 131.62(10) . 3_666 ?
S1 O2 Na4 134.68(10) . 2_755 ?
Na2 O2 Na4 93.13(5) 3_666 2_755 ?
S1 O3 Na1 127.83(9) . . ?
S1 O3 Na3 137.77(10) . 1_554 ?
Na1 O3 Na3 89.92(5) . 1_554 ?
S1 O3 Na2 97.06(8) . 2_655 ?
Na1 O3 Na2 98.45(6) . 2_655 ?
Na3 O3 Na2 94.68(6) 1_554 2_655 ?
S1 O4 Na3 125.22(8) . 4_575 ?
S1 O4 Na4 127.66(8) . 1_565 ?
Na3 O4 Na4 103.78(5) 4_575 1_565 ?
S1 O4 Na2 97.73(7) . 2_655 ?
Na3 O4 Na2 102.28(6) 4_575 2_655 ?
Na4 O4 Na2 87.70(5) 1_565 2_655 ?
S2 O5 Na1 134.41(8) . 1_556 ?
S2 O5 Na2 107.19(8) . . ?
Na1 O5 Na2 98.32(5) 1_556 . ?
S2 O5 Na3 127.97(8) . . ?
Na1 O5 Na3 90.04(5) 1_556 . ?
Na2 O5 Na3 86.34(5) . . ?
S2 O6 Na2 127.38(10) . 4_566 ?
S2 O6 Na3 142.92(11) . 4_566 ?
Na2 O6 Na3 88.76(6) 4_566 4_566 ?
S2 O7 Na4 137.24(9) . 1_556 ?
S2 O8 Na3 132.89(9) . 2_646 ?
S2 O8 Na2 103.63(8) . 2_646 ?
Na3 O8 Na2 83.09(5) 2_646 2_646 ?
S2 O8 Na1 143.71(9) . 2_645 ?
Na3 O8 Na1 82.71(4) 2_646 2_645 ?
Na2 O8 Na1 84.95(5) 2_646 2_645 ?
S2 O8 Na2 89.06(7) . . ?
Na3 O8 Na2 86.86(5) 2_646 . ?
Na2 O8 Na2 167.17(6) 2_646 . ?
Na1 O8 Na2 85.87(5) 2_645 . ?

loop_
_geom_bond_atom_site_label_1
_geom_bond_atom_site_label_2
_geom_bond_distance
_geom_bond_site_symmetry_2
_geom_bond_publ_flag
S1 O2 1.4446(14) . ?
S1 O3 1.4535(14) . ?
S1 O4 1.4625(14) . ?
S1 O1 1.5117(14) . ?
S1 Na2 3.0979(9) 2_655 ?
S2 O6 1.4507(15) . ?
S2 O8 1.4544(15) . ?
S2 O5 1.4550(14) . ?
S2 O7 1.4924(14) . ?
S2 Na2 3.1724(10) . ?
S2 Na2 3.2775(12) 2_646 ?
Na1 O5 2.3135(13) 1_554 ?
Na1 O5 2.3135(13) 3_666 ?
Na1 O3 2.4160(15) . ?
Na1 O3 2.4160(15) 3_665 ?
Na1 O8 2.6912(16) 4_565 ?
Na1 O8 2.6912(16) 2_655 ?
Na1 Na3 3.4221(9) 1_554 ?
Na1 Na3 3.4221(9) 3_666 ?
Na1 Na2 3.5830(10) 1_554 ?
Na1 Na2 3.5830(10) 3_666 ?
Na1 Na2 3.7718(11) 2_655 ?
Na1 Na2 3.7718(11) 4_565 ?
Na2 O6 2.3400(18) 4_565 ?
Na2 O2 2.3662(17) 3_666 ?
Na2 O5 2.4217(16) . ?
Na2 O4 2.5414(16) 2_645 ?
Na2 O3 2.5630(19) 2_645 ?
Na2 O8 2.6142(19) 2_656 ?
Na2 O8 2.8435(19) . ?
Na2 S1 3.0979(9) 2_645 ?
Na2 S2 3.2775(12) 2_656 ?
Na2 Na3 3.3817(12) . ?
Na2 Na4 3.5177(10) 2_655 ?
Na3 O4 2.3719(15) 4_576 ?
Na3 O1 2.3745(16) 3_766 ?
Na3 O3 2.4269(17) 1_556 ?
Na3 O8 2.4825(17) 2_656 ?
Na3 O6 2.4924(17) 4_565 ?
Na3 O5 2.5200(16) . ?
Na3 Na1 3.4221(9) 1_556 ?
Na3 Na2 3.6708(13) 2_656 ?
Na3 Na2 3.8274(13) 3_666 ?
Na3 Na4 3.8631(10) 2_755 ?
Na4 O7 2.2394(14) 3_756 ?
Na4 O7 2.2394(14) 1_554 ?
Na4 O2 2.4769(16) 2_745 ?
Na4 O2 2.4769(16) 4_565 ?
Na4 O4 2.5363(14) 3_765 ?
Na4 O4 2.5363(14) 1_545 ?
Na4 Na2 3.5177(10) 4_665 ?
Na4 Na2 3.5177(10) 2_645 ?
Na4 Na3 3.8631(10) 2_745 ?
Na4 Na3 3.8631(10) 4_565 ?
O1 Na3 2.3745(16) 3_766 ?
O2 Na2 2.3662(17) 3_666 ?
O2 Na4 2.4769(16) 2_755 ?
O3 Na3 2.4269(17) 1_554 ?
O3 Na2 2.5630(19) 2_655 ?
O4 Na3 2.3719(15) 4_575 ?
O4 Na4 2.5363(14) 1_565 ?
O4 Na2 2.5414(16) 2_655 ?
O5 Na1 2.3135(13) 1_556 ?
O6 Na2 2.3400(18) 4_566 ?
O6 Na3 2.4924(17) 4_566 ?
O7 Na4 2.2394(14) 1_556 ?
O8 Na3 2.4825(17) 2_646 ?
O8 Na2 2.6142(19) 2_646 ?
O8 Na1 2.6912(16) 2_645 ?

loop_
_geom_hbond_atom_site_label_D
_geom_hbond_atom_site_label_H
_geom_hbond_atom_site_label_A
_geom_hbond_distance_DH
_geom_hbond_distance_HA
_geom_hbond_distance_DA
_geom_hbond_angle_DHA
_geom_hbond_site_symmetry_A
_geom_hbond_publ_flag
O1 H1 O5 1.25(3) 2.59(4) 3.315(2) 114.7(18) 3_766 yes
O1 H1 O7 1.25(3) 1.21(3) 2.453(2) 177.3(18) 3_766 yes
